data_4110701
loop_
_publ_author_name
'Robert Butterick'
'Bhaskar M. Ramachandran'
'Patrick J. Carroll'
'Larry G. Sneddon'

_publ_section_title
;
 Chemistry of Mangana- and Rhenatricarbadecaboranyl Tricarbonyl Complexes:
 Evidence for an Associative Mechanism of Ligand Substitution Involving an
 \h6-\h4 Cage-Slippage Process Analagous to \h5-\h3-Cyclopentadienyl
 Ring-Slippage
;
_journal_name_full 'Journal of the American Chemical Society'
_journal_page_first 8626
_journal_page_last 8637
_journal_paper_doi 10.1021/ja062201u
_journal_volume 128
_journal_year 2006
_chemical_formula_sum 'C17 H23 B7 N O3 Re'
_chemical_formula_weight 551.23
_space_group_IT_number 2
_symmetry_cell_setting triclinic
_symmetry_Int_Tables_number 2
_symmetry_space_group_name_Hall '-P 1'
_symmetry_space_group_name_H-M 'P -1'
_atom_sites_solution_hydrogens geom
_atom_sites_solution_primary direct
_audit_creation_method SHELXL-97
_cell_angle_alpha 81.348(7)
_cell_angle_beta 75.948(7)
_cell_angle_gamma 72.778(6)
_cell_formula_units_Z 2
_cell_length_a 8.8235(8)
_cell_length_b 11.0776(11)
_cell_length_c 11.7486(11)
_cell_measurement_temperature 143(1)
_cell_volume 1060.21(18)
_computing_data_collection 'CrystalClear (Rigaku, 1999)'
_computing_data_reduction 'CrystalClear (Rigaku, 1999)'
_computing_structure_refinement 'SHELXL-97 (Sheldrick, 1997)'
_computing_structure_solution 'SIR97 (Altomare, 1999)'
_diffrn_ambient_temperature 143(1)
_diffrn_measured_fraction_theta_full 0.951
_diffrn_measured_fraction_theta_max 0.951
_diffrn_measurement_device 'CCD Area Detector'
_diffrn_measurement_device_type 'Rigaku Mercury'
_diffrn_measurement_method 'phi and omega rotations'
_diffrn_radiation_monochromator graphite
_diffrn_radiation_source 'rotating anode'
_diffrn_radiation_type MoK\a
_diffrn_radiation_wavelength 0.71069
_diffrn_reflns_av_R_equivalents 0.0236
_diffrn_reflns_av_sigmaI/netI 0.0335
_diffrn_reflns_limit_h_max 11
_diffrn_reflns_limit_h_min -11
_diffrn_reflns_limit_k_max 11
_diffrn_reflns_limit_k_min -14
_diffrn_reflns_limit_l_max 13
_diffrn_reflns_limit_l_min -15
_diffrn_reflns_number 10859
_diffrn_reflns_theta_full 27.48
_diffrn_reflns_theta_max 27.48
_diffrn_reflns_theta_min 2.52
_exptl_absorpt_coefficient_mu 5.749
_exptl_absorpt_correction_T_max 1.0000
_exptl_absorpt_correction_T_min 0.6875
_exptl_absorpt_correction_type multi-scan
_exptl_crystal_density_diffrn 1.727
_exptl_crystal_F_000 532
_exptl_crystal_size_max 0.28
_exptl_crystal_size_mid 0.12
_exptl_crystal_size_min 0.05
_refine_diff_density_max 2.545
_refine_diff_density_min -1.147
_refine_diff_density_rms 0.129
_refine_ls_extinction_method none
_refine_ls_goodness_of_fit_ref 1.093
_refine_ls_hydrogen_treatment refall
_refine_ls_matrix_type full
_refine_ls_number_parameters 355
_refine_ls_number_reflns 4637
_refine_ls_number_restraints 0
_refine_ls_restrained_S_all 1.093
_refine_ls_R_factor_all 0.0288
_refine_ls_R_factor_gt 0.0259
_refine_ls_shift/su_max 0.001
_refine_ls_shift/su_mean 0.000
_refine_ls_structure_factor_coef Fsqd
_refine_ls_weighting_details 'calc w=1/[\s^2^(Fo^2^)+(0.0284P)^2^+1.8197P] where P=(Fo^2^+2Fc^2^)/3'
_refine_ls_weighting_scheme calc
_refine_ls_wR_factor_gt 0.0613
_refine_ls_wR_factor_ref 0.0634
_reflns_number_gt 4334
_reflns_number_total 4637
_reflns_threshold_expression >2sigma(I)
_cod_data_source_file ja062201usi20060330_051309.cif
_cod_data_source_block shelxl
_cod_original_cell_volume 1060.21(17)
_cod_original_sg_symbol_H-M 'P -1 '
_cod_database_code 4110701

loop_
_symmetry_equiv_pos_as_xyz
'x, y, z'
'-x, -y, -z'

loop_
_atom_site_label
_atom_site_type_symbol
_atom_site_fract_x
_atom_site_fract_y
_atom_site_fract_z
_atom_site_U_iso_or_equiv
_atom_site_adp_type
_atom_site_occupancy
_atom_site_symmetry_multiplicity
_atom_site_calc_flag
Re8 Re 0.299646(18) 0.247221(13) 0.366309(12) 0.01880(6) Uani 1 1 d
C7 C 0.5521(5) 0.1155(4) 0.2950(4) 0.0226(8) Uani 1 1 d
C9 C 0.4481(5) 0.3930(3) 0.2837(3) 0.0174(7) Uani 1 1 d
C10 C 0.5894(5) 0.3384(4) 0.1858(3) 0.0193(8) Uani 1 1 d
B1 B 0.7006(6) 0.2507(4) 0.3858(4) 0.0223(9) Uani 1 1 d
B2 B 0.7415(6) 0.1189(5) 0.3019(4) 0.0238(9) Uani 1 1 d
B3 B 0.5625(6) 0.1544(4) 0.4166(4) 0.0230(9) Uani 1 1 d
B4 B 0.4903(5) 0.3387(4) 0.4111(4) 0.0193(9) Uani 1 1 d
B5 B 0.6375(5) 0.3928(4) 0.2972(4) 0.0204(9) Uani 1 1 d
B6 B 0.7687(6) 0.2596(5) 0.2276(4) 0.0238(9) Uani 1 1 d
B11 B 0.6433(6) 0.1830(4) 0.1809(4) 0.0233(9) Uani 1 1 d
C12 C 0.3404(4) 0.5228(3) 0.2562(3) 0.0174(7) Uani 1 1 d
C13 C 0.2958(5) 0.5554(4) 0.1483(3) 0.0211(8) Uani 1 1 d
C14 C 0.1971(5) 0.6744(4) 0.1225(4) 0.0243(8) Uani 1 1 d
C15 C 0.1419(5) 0.7636(4) 0.2042(4) 0.0259(9) Uani 1 1 d
C16 C 0.1851(6) 0.7318(4) 0.3124(4) 0.0280(9) Uani 1 1 d
C17 C 0.2832(5) 0.6127(4) 0.3387(3) 0.0219(8) Uani 1 1 d
C18 C 0.0939(5) 0.3780(4) 0.3796(3) 0.0234(8) Uani 1 1 d
C20 C 0.2607(5) 0.2389(4) 0.5390(3) 0.0233(8) Uani 1 1 d
C22 C 0.1976(5) 0.1075(4) 0.3911(4) 0.0279(9) Uani 1 1 d
C24 C 0.2930(5) 0.2476(4) 0.1898(3) 0.0208(8) Uani 1 1 d
N25 N 0.2854(4) 0.2416(3) 0.0937(3) 0.0251(7) Uani 1 1 d
C26 C 0.2723(5) 0.2337(4) -0.0275(3) 0.0240(8) Uani 1 1 d
C27 C 0.1688(6) 0.3624(5) -0.0673(4) 0.0337(10) Uani 1 1 d
C28 C 0.1916(6) 0.1288(4) -0.0220(5) 0.0327(10) Uani 1 1 d
C29 C 0.4424(7) 0.2054(7) -0.1040(5) 0.0458(14) Uani 1 1 d
O19 O -0.0248(4) 0.4575(3) 0.3856(3) 0.0357(7) Uani 1 1 d
O21 O 0.2299(4) 0.2339(3) 0.6394(2) 0.0374(8) Uani 1 1 d
O23 O 0.1416(4) 0.0262(3) 0.4021(3) 0.0442(9) Uani 1 1 d
H1 H 0.769(6) 0.245(4) 0.450(4) 0.030(12) Uiso 1 1 d
H2 H 0.842(6) 0.036(4) 0.300(4) 0.028(12) Uiso 1 1 d
H3 H 0.556(6) 0.091(4) 0.501(4) 0.031(12) Uiso 1 1 d
H4 H 0.439(5) 0.395(4) 0.488(3) 0.010(9) Uiso 1 1 d
H5 H 0.665(5) 0.480(4) 0.289(4) 0.023(11) Uiso 1 1 d
H6 H 0.880(5) 0.271(4) 0.183(4) 0.019(10) Uiso 1 1 d
H7 H 0.550(6) 0.044(5) 0.289(4) 0.024(12) Uiso 1 1 d
H10 H 0.599(6) 0.395(4) 0.116(4) 0.032(12) Uiso 1 1 d
H11 H 0.679(6) 0.148(4) 0.095(4) 0.027(12) Uiso 1 1 d
H13 H 0.334(5) 0.492(4) 0.096(4) 0.018(10) Uiso 1 1 d
H14 H 0.162(6) 0.693(5) 0.051(5) 0.039(14) Uiso 1 1 d
H15 H 0.086(5) 0.835(4) 0.186(3) 0.013(10) Uiso 1 1 d
H16 H 0.144(6) 0.793(5) 0.364(4) 0.037(14) Uiso 1 1 d
H17 H 0.313(5) 0.596(4) 0.407(4) 0.017(10) Uiso 1 1 d
H27B H 0.061(7) 0.386(5) -0.010(5) 0.041(14) Uiso 1 1 d
H27A H 0.154(7) 0.362(5) -0.141(5) 0.044(15) Uiso 1 1 d
H27C H 0.214(7) 0.434(6) -0.061(5) 0.052(16) Uiso 1 1 d
H28C H 0.264(6) 0.045(5) 0.006(4) 0.038(14) Uiso 1 1 d
H28B H 0.169(8) 0.120(6) -0.095(6) 0.07(2) Uiso 1 1 d
H28A H 0.086(6) 0.143(4) 0.031(4) 0.029(12) Uiso 1 1 d
H29B H 0.510(7) 0.267(5) -0.099(5) 0.047(15) Uiso 1 1 d
H29A H 0.443(6) 0.196(5) -0.184(5) 0.044(15) Uiso 1 1 d
H29C H 0.480(7) 0.128(6) -0.072(5) 0.051(18) Uiso 1 1 d

loop_
_atom_site_aniso_label
_atom_site_aniso_U_11
_atom_site_aniso_U_22
_atom_site_aniso_U_33
_atom_site_aniso_U_23
_atom_site_aniso_U_13
_atom_site_aniso_U_12
Re8 0.02220(9) 0.01863(9) 0.01721(9) 0.00010(6) -0.00489(6) -0.00821(7)
C7 0.028(2) 0.0126(19) 0.028(2) -0.0041(16) -0.0081(17) -0.0033(16)
C9 0.0222(19) 0.0154(18) 0.0159(17) -0.0019(14) -0.0046(14) -0.0064(15)
C10 0.022(2) 0.0212(19) 0.0142(17) -0.0024(15) -0.0027(14) -0.0049(16)
B1 0.024(2) 0.024(2) 0.019(2) -0.0016(17) -0.0059(18) -0.0046(19)
B2 0.021(2) 0.023(2) 0.025(2) -0.0058(18) -0.0047(18) -0.0010(19)
B3 0.024(2) 0.019(2) 0.024(2) -0.0012(18) -0.0074(18) -0.0011(18)
B4 0.022(2) 0.020(2) 0.017(2) -0.0018(16) -0.0048(17) -0.0072(18)
B5 0.021(2) 0.021(2) 0.020(2) -0.0009(17) -0.0039(17) -0.0078(18)
B6 0.024(2) 0.025(2) 0.022(2) -0.0013(18) -0.0044(18) -0.0070(19)
B11 0.028(2) 0.020(2) 0.020(2) -0.0058(17) -0.0039(18) -0.0020(19)
C12 0.0175(18) 0.0188(18) 0.0171(17) -0.0014(14) -0.0022(14) -0.0078(15)
C13 0.024(2) 0.022(2) 0.0178(18) -0.0030(16) -0.0033(15) -0.0072(17)
C14 0.026(2) 0.029(2) 0.020(2) 0.0028(16) -0.0096(16) -0.0089(18)
C15 0.022(2) 0.021(2) 0.032(2) 0.0030(17) -0.0083(17) -0.0028(18)
C16 0.035(2) 0.023(2) 0.025(2) -0.0055(17) -0.0071(18) -0.0036(18)
C17 0.028(2) 0.022(2) 0.0173(19) 0.0000(15) -0.0079(16) -0.0072(17)
C18 0.026(2) 0.023(2) 0.024(2) -0.0006(16) -0.0069(16) -0.0100(18)
C20 0.026(2) 0.026(2) 0.018(2) 0.0011(15) -0.0059(16) -0.0075(17)
C22 0.034(2) 0.024(2) 0.029(2) 0.0023(17) -0.0101(18) -0.0117(19)
C24 0.025(2) 0.0173(19) 0.024(2) -0.0021(15) -0.0099(16) -0.0077(16)
N25 0.0266(19) 0.0248(18) 0.0264(19) -0.0026(14) -0.0065(14) -0.0100(15)
C26 0.023(2) 0.032(2) 0.0200(19) -0.0069(16) -0.0076(16) -0.0066(17)
C27 0.042(3) 0.032(3) 0.031(2) 0.000(2) -0.016(2) -0.010(2)
C28 0.036(3) 0.027(2) 0.039(3) -0.009(2) -0.014(2) -0.005(2)
C29 0.033(3) 0.077(5) 0.027(3) -0.014(3) -0.001(2) -0.014(3)
O19 0.0282(18) 0.0352(18) 0.0424(19) -0.0044(14) -0.0086(14) -0.0053(15)
O21 0.0400(19) 0.049(2) 0.0205(16) -0.0002(14) -0.0022(14) -0.0134(16)
O23 0.047(2) 0.0345(19) 0.061(2) 0.0050(16) -0.0170(18) -0.0261(17)

loop_
_atom_type_symbol
_atom_type_description
_atom_type_scat_dispersion_real
_atom_type_scat_dispersion_imag
_atom_type_scat_source
C C 0.0033 0.0016 'International Tables Vol C Tables 4.2.6.8 and 6.1.1.4'
H H 0.0000 0.0000 'International Tables Vol C Tables 4.2.6.8 and 6.1.1.4'
B B 0.0013 0.0007 'International Tables Vol C Tables 4.2.6.8 and 6.1.1.4'
N N 0.0061 0.0033 'International Tables Vol C Tables 4.2.6.8 and 6.1.1.4'
O O 0.0106 0.0060 'International Tables Vol C Tables 4.2.6.8 and 6.1.1.4'
Re Re -1.0185 7.2310 'International Tables Vol C Tables 4.2.6.8 and 6.1.1.4'

loop_
_geom_angle_atom_site_label_1
_geom_angle_atom_site_label_2
_geom_angle_atom_site_label_3
_geom_angle
C18 Re8 C22 93.77(17)
C18 Re8 C20 86.37(17)
C22 Re8 C20 85.81(17)
C18 Re8 C24 86.88(16)
C22 Re8 C24 84.39(16)
C20 Re8 C24 167.71(16)
C18 Re8 C7 163.58(16)
C22 Re8 C7 91.93(17)
C20 Re8 C7 109.41(16)
C24 Re8 C7 78.36(15)
C18 Re8 C9 92.44(15)
C22 Re8 C9 163.75(16)
C20 Re8 C9 109.58(15)
C24 Re8 C9 80.96(13)
C7 Re8 C9 78.28(14)
C18 Re8 B4 106.91(16)
C22 Re8 B4 149.39(16)
C20 Re8 B4 73.56(16)
C24 Re8 B4 118.32(14)
C7 Re8 B4 74.58(15)
C9 Re8 B4 39.93(13)
C18 Re8 B3 151.17(16)
C22 Re8 B3 105.41(17)
C20 Re8 B3 74.04(16)
C24 Re8 B3 115.81(16)
C7 Re8 B3 39.02(15)
C9 Re8 B3 75.09(14)
B4 Re8 B3 47.69(15)
B3 C7 B11 115.2(3)
B3 C7 B2 66.1(3)
B11 C7 B2 65.7(3)
B3 C7 Re8 74.3(2)
B11 C7 Re8 110.4(3)
B2 C7 Re8 131.1(3)
B3 C7 H7 120(3)
B11 C7 H7 116(3)
B2 C7 H7 111(3)
Re8 C7 H7 113(3)
C12 C9 C10 116.8(3)
C12 C9 B4 125.0(3)
C10 C9 B4 110.7(3)
C12 C9 B5 114.3(3)
C10 C9 B5 63.3(2)
B4 C9 B5 65.0(3)
C12 C9 Re8 112.2(2)
C10 C9 Re8 111.3(2)
B4 C9 Re8 72.2(2)
B5 C9 Re8 129.2(2)
C9 C10 B11 116.8(3)
C9 C10 B5 64.0(2)
B11 C10 B5 116.2(3)
C9 C10 B6 116.1(3)
B11 C10 B6 64.6(3)
B5 C10 B6 61.7(3)
C9 C10 H10 114(3)
B11 C10 H10 121(3)
B5 C10 H10 111(3)
B6 C10 H10 115(3)
B5 B1 B2 108.9(3)
B5 B1 B3 113.4(3)
B2 B1 B3 60.4(3)
B5 B1 B4 60.3(2)
B2 B1 B4 112.4(3)
B3 B1 B4 65.8(3)
B5 B1 B6 58.7(3)
B2 B1 B6 57.2(3)
B3 B1 B6 104.8(3)
B4 B1 B6 105.0(3)
B5 B1 H1 122(2)
B2 B1 H1 119(3)
B3 B1 H1 117(3)
B4 B1 H1 120(3)
B6 B1 H1 128(3)
C7 B2 B6 106.4(3)
C7 B2 B1 102.6(3)
B6 B2 B1 62.1(3)
C7 B2 B11 54.1(2)
B6 B2 B11 61.6(3)
B1 B2 B11 104.4(3)
C7 B2 B3 53.7(2)
B6 B2 B3 108.2(3)
B1 B2 B3 59.9(3)
B11 B2 B3 96.8(3)
C7 B2 H2 123(2)
B6 B2 H2 121(2)
B1 B2 H2 127(2)
B11 B2 H2 124(2)
B3 B2 H2 127(2)
C7 B3 B1 107.7(3)
C7 B3 B2 60.2(3)
B1 B3 B2 59.7(3)
C7 B3 B4 107.3(3)
B1 B3 B4 57.4(2)
B2 B3 B4 105.2(3)
C7 B3 Re8 66.7(2)
B1 B3 Re8 117.5(3)
B2 B3 Re8 119.9(3)
B4 B3 Re8 65.48(18)
C7 B3 H3 124(2)
B1 B3 H3 118(2)
B2 B3 H3 119(2)
B4 B3 H3 123(2)
Re8 B3 H3 112(2)
C9 B4 B5 60.2(2)
C9 B4 B1 107.0(3)
B5 B4 B1 59.2(2)
C9 B4 B3 108.4(3)
B5 B4 B3 105.4(3)
B1 B4 B3 56.9(2)
C9 B4 Re8 67.88(19)
B5 B4 Re8 121.4(2)
B1 B4 Re8 118.3(3)
B3 B4 Re8 66.83(19)
C9 B4 H4 122(2)
B5 B4 H4 116(2)
B1 B4 H4 119(2)
B3 B4 H4 125.7(19)
Re8 B4 H4 113(2)
C10 B5 C9 52.7(2)
C10 B5 B6 59.3(2)
C9 B5 B6 104.5(3)
C10 B5 B1 101.9(3)
C9 B5 B1 103.8(3)
B6 B5 B1 61.6(3)
C10 B5 B4 94.9(3)
C9 B5 B4 54.7(2)
B6 B5 B4 107.4(3)
B1 B5 B4 60.5(3)
C10 B5 H5 123(2)
C9 B5 H5 118(2)
B6 B5 H5 123(2)
B1 B5 H5 131(2)
B4 B5 H5 127(2)
C10 B6 B2 106.2(3)
C10 B6 B5 58.9(2)
B2 B6 B5 112.8(3)
C10 B6 B11 56.0(2)
B2 B6 B11 61.2(3)
B5 B6 B11 106.6(3)
C10 B6 B1 100.2(3)
B2 B6 B1 60.7(3)
B5 B6 B1 59.7(3)
B11 B6 B1 103.1(3)
C10 B6 H6 124(2)
B2 B6 H6 123(2)
B5 B6 H6 115(2)
B11 B6 H6 127(2)
B1 B6 H6 125(2)
C7 B11 C10 111.3(3)
C7 B11 B2 60.2(3)
C10 B11 B2 105.7(3)
C7 B11 B6 107.7(3)
C10 B11 B6 59.4(3)
B2 B11 B6 57.2(3)
C7 B11 H11 124(2)
C10 B11 H11 117(2)
B2 B11 H11 126(2)
B6 B11 H11 120(2)
C13 C12 C17 118.4(4)
C13 C12 C9 120.7(3)
C17 C12 C9 120.9(3)
C12 C13 C14 121.0(4)
C12 C13 H13 116(3)
C14 C13 H13 123(3)
C15 C14 C13 120.4(4)
C15 C14 H14 120(3)
C13 C14 H14 120(3)
C16 C15 C14 119.1(4)
C16 C15 H15 122(3)
C14 C15 H15 119(3)
C15 C16 C17 120.7(4)
C15 C16 H16 116(3)
C17 C16 H16 123(3)
C16 C17 C12 120.5(4)
C16 C17 H17 119(3)
C12 C17 H17 120(3)
O19 C18 Re8 178.0(4)
O21 C20 Re8 176.4(4)
O23 C22 Re8 177.9(4)
N25 C24 Re8 175.9(3)
C24 N25 C26 178.8(4)
N25 C26 C28 106.6(3)
N25 C26 C29 107.9(3)
C28 C26 C29 112.4(4)
N25 C26 C27 106.9(3)
C28 C26 C27 111.9(4)
C29 C26 C27 110.8(4)
C26 C27 H27B 111(3)
C26 C27 H27A 111(3)
H27B C27 H27A 110(4)
C26 C27 H27C 113(3)
H27B C27 H27C 101(4)
H27A C27 H27C 112(5)
C26 C28 H28C 109(3)
C26 C28 H28B 114(4)
H28C C28 H28B 109(5)
C26 C28 H28A 113(3)
H28C C28 H28A 108(4)
H28B C28 H28A 103(5)
C26 C29 H29B 115(3)
C26 C29 H29A 112(3)
H29B C29 H29A 112(4)
C26 C29 H29C 98(4)
H29B C29 H29C 113(5)
H29A C29 H29C 106(5)

loop_
_geom_bond_atom_site_label_1
_geom_bond_atom_site_label_2
_geom_bond_distance
Re8 C18 1.947(4)
Re8 C22 1.963(4)
Re8 C20 1.967(4)
Re8 C24 2.088(4)
Re8 C7 2.308(4)
Re8 C9 2.330(4)
Re8 B4 2.395(4)
Re8 B3 2.420(5)
C7 B3 1.583(6)
C7 B11 1.593(6)
C7 B2 1.705(6)
C7 H7 0.81(5)
C9 C12 1.509(5)
C9 C10 1.519(5)
C9 B4 1.614(5)
C9 B5 1.716(6)
C10 B11 1.651(6)
C10 B5 1.706(6)
C10 B6 1.714(6)
C10 H10 0.96(5)
B1 B5 1.772(6)
B1 B2 1.784(6)
B1 B3 1.787(7)
B1 B4 1.797(7)
B1 B6 1.807(6)
B1 H1 1.05(5)
B2 B6 1.720(7)
B2 B11 1.792(6)
B2 B3 1.795(7)
B2 H2 1.07(5)
B3 B4 1.946(6)
B3 H3 1.13(4)
B4 B5 1.792(6)
B4 H4 1.10(4)
B5 B6 1.755(7)
B5 H5 1.04(4)
B6 B11 1.799(7)
B6 H6 1.03(4)
B11 H11 1.08(4)
C12 C13 1.383(5)
C12 C17 1.394(5)
C13 C14 1.384(6)
C13 H13 0.93(4)
C14 C15 1.382(6)
C14 H14 0.94(5)
C15 C16 1.380(6)
C15 H15 0.83(4)
C16 C17 1.385(6)
C16 H16 0.91(5)
C17 H17 0.88(4)
C18 O19 1.147(5)
C20 O21 1.141(5)
C22 O23 1.128(5)
C24 N25 1.160(5)
N25 C26 1.475(5)
C26 C28 1.519(6)
C26 C29 1.520(6)
C26 C27 1.523(6)
C27 H27B 1.01(6)
C27 H27A 0.90(6)
C27 H27C 1.00(6)
C28 H28C 1.02(5)
C28 H28B 0.95(7)
C28 H28A 0.97(5)
C29 H29B 1.05(6)
C29 H29A 0.97(6)
C29 H29C 0.88(6)
